data_4060582
loop_
_publ_author_name
'Salazar, Ver\'onica'
'Su\'arez-Castillo, Oscar R.'
'Padilla, Rosa'
'Mac\'ias Pulido, Juan Carlos'
'M\'endez-Rojas, Miguel \'Angel'
'Tamariz, Joaqu\'in '
'Benavides, Adriana'

_publ_section_title
;
Synthesis of \h^4^:\p^2^-Exocyclic-Diene Iridium(I) Complexes Derived from 
1,3-Oxazolidin-2-ones and Their Transformation into Iridium(III) 
Derivatives by Reaction with a Phosphine and with Aldehydes
;
_journal_issue 1
_journal_name_full Organometallics
_journal_page_first 172
_journal_page_last 176
_journal_paper_doi 10.1021/om050582z
_journal_volume 25
_journal_year 2006
_chemical_formula_moiety 'C33 H39 B Ir N7 O2'
_chemical_formula_sum 'C35 H45 B Ir N7 O3'
_chemical_formula_weight 814.79
_space_group_IT_number 14
_symmetry_cell_setting monoclinic
_symmetry_space_group_name_Hall '-P 2yn'
_symmetry_space_group_name_H-M 'P 1 21/n 1'
_atom_sites_solution_hydrogens geom
_atom_sites_solution_primary direct
_atom_sites_solution_secondary difmap
_audit_creation_method SHELXL-97
_cell_angle_alpha 90.00
_cell_angle_beta 107.93(2)
_cell_angle_gamma 90.00
_cell_formula_units_Z 4
_cell_length_a 9.707(7)
_cell_length_b 26.84(3)
_cell_length_c 14.283(7)
_cell_measurement_temperature 293(2)
_cell_volume 3540(5)
_computing_cell_refinement 'SAINT+ v. 7.06 a (Bruker AXS, 2003)'
_computing_data_collection 'APEX-W2K-NT v. 1.0 (Bruker AXS, 2004)'
_computing_data_reduction 'SAINT+ v. 7.06 a (Bruker AXS, 2001)'
_computing_molecular_graphics 'XP, SXGRAPH v. 6.10 (WinGX)'
_computing_publication_material 'XCIF, SHELXTL v. 6.10 (WinGX)'
_computing_structure_refinement 'SHELXL-97 (Sheldrick, 1997)'
_computing_structure_solution 'SHELXS-97 (Sheldrick, 1990)'
_diffrn_ambient_temperature 293(2)
_diffrn_detector_area_resol_mean 8.26
_diffrn_measured_fraction_theta_full 0.998
_diffrn_measured_fraction_theta_max 0.998
_diffrn_measurement_device_type 'Bruker-Nonius SMART 5000 CCD'
_diffrn_measurement_method 'omega scans with narrow frames'
_diffrn_radiation_monochromator graphite
_diffrn_radiation_source 'fine-focus sealed tube'
_diffrn_radiation_type MoK\a
_diffrn_radiation_wavelength 0.71073
_diffrn_reflns_av_R_equivalents 0.0546
_diffrn_reflns_av_sigmaI/netI 0.0482
_diffrn_reflns_limit_h_max 11
_diffrn_reflns_limit_h_min -8
_diffrn_reflns_limit_k_max 33
_diffrn_reflns_limit_k_min -33
_diffrn_reflns_limit_l_max 14
_diffrn_reflns_limit_l_min -17
_diffrn_reflns_number 23256
_diffrn_reflns_theta_full 26.02
_diffrn_reflns_theta_max 26.02
_diffrn_reflns_theta_min 1.52
_diffrn_standards_number 'no decay'
_exptl_absorpt_coefficient_mu 3.816
_exptl_absorpt_correction_type multi-scan
_exptl_absorpt_process_details
;
SADABS: Area-Detector Absorption Correction. Bruker-AXS within 
v. 7.06 a (Bruker AXS, 2003).
;
_exptl_crystal_colour red
_exptl_crystal_density_diffrn 1.529
_exptl_crystal_density_method 'not measured'
_exptl_crystal_description prism
_exptl_crystal_F_000 1640
_exptl_crystal_size_max 0.57
_exptl_crystal_size_mid 0.40
_exptl_crystal_size_min 0.32
_refine_diff_density_max 1.507
_refine_diff_density_min -0.808
_refine_diff_density_rms 0.121
_refine_ls_extinction_coef 0.00085(10)
_refine_ls_extinction_expression Fc^*^=kFc[1+0.001xFc^2^\l^3^/sin(2\q)]^-1/4^
_refine_ls_extinction_method SHELXL
_refine_ls_goodness_of_fit_ref 1.015
_refine_ls_hydrogen_treatment mixed
_refine_ls_matrix_type full
_refine_ls_number_parameters 429
_refine_ls_number_reflns 6940
_refine_ls_number_restraints 0
_refine_ls_restrained_S_all 1.015
_refine_ls_R_factor_all 0.0509
_refine_ls_R_factor_gt 0.0347
_refine_ls_shift/su_max 0.001
_refine_ls_shift/su_mean 0.000
_refine_ls_structure_factor_coef Fsqd
_refine_ls_weighting_details 'calc w=1/[\s^2^(Fo^2^)+(0.0484P)^2^+0.0000P] where P=(Fo^2^+2Fc^2^)/3'
_refine_ls_weighting_scheme calc
_refine_ls_wR_factor_gt 0.0782
_refine_ls_wR_factor_ref 0.0835
_reflns_number_gt 5471
_reflns_number_total 6940
_reflns_threshold_expression >2sigma(I)
_cod_depositor_comments
;
The following automatic conversions were performed:
'_symmetry_cell_setting' value 'Monoclinic' changed to 'monoclinic'
according to '/home/saulius/struct/CIF-dictionaries/cif_core.dic'
dictionary named 'cif_core.dic' version 2.4.1 from 2010-06-29.

Automatic conversion script
Id: cif_fix_enum 1527 2010-12-29 10:47:43Z saulius 
;
_cod_original_sg_symbol_H-M 'P 21/n'
_cod_database_code 4060582

loop_
_symmetry_equiv_pos_as_xyz
'x, y, z'
'-x+1/2, y+1/2, -z+1/2'
'-x, -y, -z'
'x-1/2, -y-1/2, z-1/2'

loop_
_atom_site_label
_atom_site_type_symbol
_atom_site_fract_x
_atom_site_fract_y
_atom_site_fract_z
_atom_site_U_iso_or_equiv
_atom_site_adp_type
_atom_site_occupancy
_atom_site_symmetry_multiplicity
_atom_site_calc_flag
_atom_site_refinement_flags
_atom_site_disorder_assembly
_atom_site_disorder_group
C4 C 0.8181(7) 1.0151(2) 0.5085(4) 0.0686(17) Uani 1 1 d . . .
H4A H 0.7872 0.9896 0.4595 0.103 Uiso 1 1 calc R . .
H4B H 0.9023 1.0314 0.5013 0.103 Uiso 1 1 calc R . .
H4C H 0.7418 1.0391 0.5004 0.103 Uiso 1 1 calc R . .
C5 C 0.9549(6) 0.98220(19) 0.8778(3) 0.0532(13) Uani 1 1 d . . .
H5A H 0.9545 0.9503 0.9083 0.080 Uiso 1 1 calc R . .
H5B H 0.8863 1.0038 0.8934 0.080 Uiso 1 1 calc R . .
H5C H 1.0499 0.9966 0.9018 0.080 Uiso 1 1 calc R . .
C6 C 0.4926(6) 0.8767(2) 0.5277(4) 0.0525(13) Uani 1 1 d . . .
C7 C 0.4287(6) 0.8511(2) 0.5857(4) 0.0600(15) Uani 1 1 d . . .
H7 H 0.3308 0.8435 0.5706 0.072 Uiso 1 1 calc R . .
C8 C 0.5376(5) 0.8385(2) 0.6723(4) 0.0491(12) Uani 1 1 d . . .
C9 C 0.4273(7) 0.8970(3) 0.4251(4) 0.080(2) Uani 1 1 d . . .
H9A H 0.5014 0.9128 0.4041 0.119 Uiso 1 1 calc R . .
H9B H 0.3537 0.9209 0.4250 0.119 Uiso 1 1 calc R . .
H9C H 0.3853 0.8702 0.3810 0.119 Uiso 1 1 calc R . .
C10 C 0.5224(6) 0.8086(2) 0.7563(4) 0.0680(16) Uani 1 1 d . . .
H10A H 0.6149 0.8058 0.8058 0.102 Uiso 1 1 calc R . .
H10B H 0.4872 0.7760 0.7336 0.102 Uiso 1 1 calc R . .
H10C H 0.4553 0.8247 0.7836 0.102 Uiso 1 1 calc R . .
C14 C 0.8577(9) 0.8631(3) 0.3658(4) 0.091(2) Uani 1 1 d . . .
H14A H 0.7920 0.8901 0.3636 0.136 Uiso 1 1 calc R . .
H14B H 0.8078 0.8369 0.3229 0.136 Uiso 1 1 calc R . .
H14C H 0.9370 0.8747 0.3447 0.136 Uiso 1 1 calc R . .
C15 C 1.1047(6) 0.7658(2) 0.6793(4) 0.0604(14) Uani 1 1 d . . .
H15A H 1.0909 0.7722 0.7419 0.091 Uiso 1 1 calc R . .
H15B H 1.2055 0.7692 0.6851 0.091 Uiso 1 1 calc R . .
H15C H 1.0732 0.7326 0.6582 0.091 Uiso 1 1 calc R . .
C16 C 1.3718(6) 0.9709(2) 0.8307(5) 0.0653(17) Uani 1 1 d . . .
C17 C 1.3097(6) 0.9418(2) 0.7471(4) 0.0628(15) Uani 1 1 d . . .
H17 H 1.3328 0.9474 0.6894 0.075 Uiso 1 1 calc R . .
C18 C 1.2127(5) 0.90447(19) 0.7518(3) 0.0465(12) Uani 1 1 d . . .
H18 H 1.1673 0.8859 0.6958 0.056 Uiso 1 1 calc R . .
C19 C 1.1833(5) 0.89478(17) 0.8370(3) 0.0396(10) Uani 1 1 d . . .
C20 C 1.2457(6) 0.9245(2) 0.9193(4) 0.0540(13) Uani 1 1 d . . .
H20 H 1.2247 0.9182 0.9775 0.065 Uiso 1 1 calc R . .
C21 C 1.3374(6) 0.9627(2) 0.9160(5) 0.0671(16) Uani 1 1 d . . .
H21 H 1.3760 0.9828 0.9707 0.080 Uiso 1 1 calc R . .
C22 C 1.1513(5) 0.81923(18) 0.9087(3) 0.0444(11) Uani 1 1 d . . .
C23 C 1.3140(6) 0.8161(2) 0.9548(4) 0.0605(15) Uani 1 1 d . . .
H23A H 1.3375 0.7877 0.9979 0.091 Uiso 1 1 calc R . .
H23B H 1.3486 0.8459 0.9918 0.091 Uiso 1 1 calc R . .
H23C H 1.3590 0.8126 0.9040 0.091 Uiso 1 1 calc R . .
C24 C 1.0662(5) 0.77866(18) 0.9338(4) 0.0490(12) Uani 1 1 d . . .
C25 C 1.1317(7) 0.7427(2) 0.9953(4) 0.0776(19) Uani 1 1 d . . .
H25A H 1.2319 0.7429 1.0228 0.093 Uiso 1 1 calc R . .
H25B H 1.0774 0.7172 1.0107 0.093 Uiso 1 1 calc R . .
C26 C 0.9052(5) 0.77830(18) 0.8915(4) 0.0496(12) Uani 1 1 d . . .
H26 H 0.8688 0.7463 0.9074 0.060 Uiso 1 1 calc R . .
C27 C 0.8387(5) 0.81979(19) 0.9352(4) 0.0460(12) Uani 1 1 d . . .
C28 C 0.8095(5) 0.86384(17) 0.8794(3) 0.0426(11) Uani 1 1 d . . .
C29 C 0.7292(6) 0.9002(2) 0.9086(4) 0.0512(13) Uani 1 1 d . . .
H29 H 0.7024 0.9289 0.8708 0.061 Uiso 1 1 calc R . .
C30 C 0.6881(6) 0.8946(2) 0.9932(4) 0.0647(16) Uani 1 1 d . . .
H30 H 0.6362 0.9197 1.0120 0.078 Uiso 1 1 calc R . .
C31 C 0.7237(7) 0.8520(2) 1.0491(5) 0.0678(17) Uani 1 1 d . . .
H31 H 0.6985 0.8487 1.1065 0.081 Uiso 1 1 calc R . .
C32 C 0.7971(6) 0.8145(2) 1.0190(4) 0.0598(15) Uani 1 1 d . . .
H32 H 0.8189 0.7852 1.0554 0.072 Uiso 1 1 calc R . .
C33 C 1.5030(10) 1.0195(4) 0.7529(6) 0.144(5) Uani 1 1 d . . .
H33A H 1.5734 1.0458 0.7659 0.217 Uiso 1 1 calc R . .
H33B H 1.4168 1.0300 0.7029 0.217 Uiso 1 1 calc R . .
H33C H 1.5417 0.9904 0.7308 0.217 Uiso 1 1 calc R . .
C34 C 0.6724(9) 0.6782(3) 0.7103(6) 0.094(2) Uani 1 1 d . . .
H34A H 0.6046 0.7032 0.6741 0.113 Uiso 1 1 calc R . .
H34B H 0.6655 0.6762 0.7765 0.113 Uiso 1 1 calc R . .
C35 C 0.6397(10) 0.6289(3) 0.6605(6) 0.103(3) Uani 1 1 d . . .
H35A H 0.5436 0.6188 0.6575 0.154 Uiso 1 1 calc R . .
H35B H 0.7081 0.6047 0.6968 0.154 Uiso 1 1 calc R . .
H35C H 0.6464 0.6315 0.5950 0.154 Uiso 1 1 calc R . .
N3 N 0.6354(4) 0.88043(15) 0.5772(3) 0.0444(9) Uani 1 1 d . . .
N4 N 0.6627(4) 0.85645(14) 0.6671(3) 0.0421(9) Uani 1 1 d . . .
N7 N 1.0890(4) 0.85450(12) 0.8465(3) 0.0351(8) Uani 1 1 d . . .
O1 O 0.8640(4) 0.78328(11) 0.7876(2) 0.0458(8) Uani 1 1 d . . .
O2 O 1.4708(6) 1.0085(2) 0.8365(4) 0.1042(18) Uani 1 1 d . . .
O3 O 0.8193(6) 0.6909(2) 0.7129(4) 0.1057(17) Uani 1 1 d . . .
H3 H 0.8414 0.7180 0.7400 0.159 Uiso 1 1 calc R . .
H1 H 0.711(4) 0.9239(16) 0.473(3) 0.037(11) Uiso 1 1 d . . .
C1 C 0.8544(6) 0.99211(19) 0.6096(4) 0.0511(13) Uani 1 1 d . . .
C2 C 0.9033(6) 1.01341(19) 0.6993(4) 0.0550(14) Uani 1 1 d . . .
H2 H 0.9253 1.0469 0.7124 0.066 Uiso 1 1 calc R . .
C3 C 0.9147(5) 0.97579(18) 0.7691(3) 0.0453(11) Uani 1 1 d . . .
C11 C 0.9144(7) 0.8437(2) 0.4690(4) 0.0550(14) Uani 1 1 d . . .
C12 C 1.0087(6) 0.8059(2) 0.5070(4) 0.0552(14) Uani 1 1 d . . .
H12 H 1.0567 0.7864 0.4730 0.066 Uiso 1 1 calc R . .
C13 C 1.0197(5) 0.80192(18) 0.6063(4) 0.0447(11) Uani 1 1 d . . .
B1 B 0.7604(6) 0.9033(2) 0.5461(4) 0.0454(13) Uani 1 1 d . . .
Ir1 Ir 0.874090(18) 0.856929(6) 0.758073(11) 0.03448(8) Uani 1 1 d . . .
N1 N 0.8351(4) 0.94298(14) 0.6225(3) 0.0417(9) Uani 1 1 d . . .
N2 N 0.8760(4) 0.93250(13) 0.7218(3) 0.0380(8) Uani 1 1 d . . .
N5 N 0.8693(5) 0.86230(15) 0.5422(3) 0.0460(10) Uani 1 1 d . . .
N6 N 0.9347(4) 0.83668(15) 0.6273(3) 0.0400(9) Uani 1 1 d . . .

loop_
_atom_site_aniso_label
_atom_site_aniso_U_11
_atom_site_aniso_U_22
_atom_site_aniso_U_33
_atom_site_aniso_U_23
_atom_site_aniso_U_13
_atom_site_aniso_U_12
C4 0.094(5) 0.054(3) 0.055(3) 0.019(3) 0.018(3) 0.008(3)
C5 0.062(4) 0.051(3) 0.043(3) -0.011(2) 0.011(2) 0.002(3)
C6 0.038(3) 0.068(3) 0.046(3) -0.013(2) 0.004(2) 0.009(3)
C7 0.036(3) 0.085(4) 0.059(3) -0.019(3) 0.013(3) -0.003(3)
C8 0.033(3) 0.062(3) 0.052(3) -0.016(2) 0.012(2) -0.007(2)
C9 0.051(4) 0.121(6) 0.055(3) 0.003(3) -0.002(3) 0.011(4)
C10 0.045(3) 0.095(5) 0.070(4) -0.003(3) 0.026(3) -0.021(3)
C14 0.105(6) 0.129(7) 0.047(3) -0.008(4) 0.037(4) 0.004(5)
C15 0.053(3) 0.057(3) 0.077(4) -0.009(3) 0.028(3) 0.008(3)
C16 0.052(3) 0.054(3) 0.075(4) 0.011(3) -0.003(3) -0.023(3)
C17 0.055(3) 0.070(4) 0.059(3) 0.020(3) 0.012(3) -0.012(3)
C18 0.043(3) 0.053(3) 0.040(3) 0.005(2) 0.008(2) -0.015(2)
C19 0.031(2) 0.039(2) 0.046(3) 0.003(2) 0.008(2) -0.0008(19)
C20 0.046(3) 0.063(3) 0.050(3) -0.006(2) 0.010(2) -0.011(3)
C21 0.060(4) 0.059(4) 0.072(4) -0.013(3) 0.005(3) -0.018(3)
C22 0.044(3) 0.045(3) 0.045(3) 0.008(2) 0.015(2) 0.010(2)
C23 0.038(3) 0.066(4) 0.073(4) 0.020(3) 0.011(3) 0.013(3)
C24 0.045(3) 0.047(3) 0.055(3) 0.016(2) 0.015(2) 0.006(2)
C25 0.061(4) 0.068(4) 0.102(5) 0.041(4) 0.023(4) 0.010(3)
C26 0.049(3) 0.041(3) 0.060(3) 0.012(2) 0.019(2) -0.002(2)
C27 0.041(3) 0.049(3) 0.053(3) 0.005(2) 0.021(2) 0.000(2)
C28 0.044(3) 0.043(3) 0.040(2) -0.0006(19) 0.011(2) -0.003(2)
C29 0.047(3) 0.053(3) 0.059(3) 0.009(2) 0.023(3) 0.010(2)
C30 0.062(4) 0.071(4) 0.073(4) -0.002(3) 0.038(3) 0.011(3)
C31 0.071(4) 0.086(5) 0.059(3) 0.006(3) 0.039(3) 0.002(3)
C32 0.064(4) 0.065(4) 0.058(3) 0.014(3) 0.030(3) 0.004(3)
C33 0.125(8) 0.183(10) 0.098(6) 0.068(6) -0.005(5) -0.087(7)
C34 0.097(6) 0.081(5) 0.094(5) -0.009(4) 0.014(4) -0.012(4)
C35 0.117(7) 0.086(5) 0.097(5) 0.007(4) 0.020(5) -0.021(5)
N3 0.038(2) 0.053(2) 0.039(2) -0.0037(18) 0.0067(17) 0.0010(19)
N4 0.036(2) 0.049(2) 0.040(2) -0.0033(18) 0.0097(17) -0.0004(18)
N7 0.034(2) 0.0359(19) 0.0361(19) 0.0012(15) 0.0115(15) -0.0004(16)
O1 0.048(2) 0.0352(17) 0.0536(18) 0.0002(15) 0.0155(15) -0.0055(15)
O2 0.087(4) 0.107(4) 0.099(3) 0.021(3) 0.001(3) -0.060(3)
O3 0.106(4) 0.094(4) 0.125(4) -0.028(3) 0.047(4) -0.030(3)
C1 0.062(3) 0.044(3) 0.045(3) 0.006(2) 0.014(2) 0.004(2)
C2 0.072(4) 0.038(3) 0.055(3) 0.002(2) 0.020(3) -0.001(3)
C3 0.044(3) 0.043(3) 0.045(3) -0.004(2) 0.009(2) -0.001(2)
C11 0.064(4) 0.066(3) 0.043(3) -0.016(2) 0.028(3) -0.016(3)
C12 0.050(3) 0.062(3) 0.061(3) -0.021(3) 0.029(3) -0.010(3)
C13 0.035(3) 0.045(3) 0.057(3) -0.019(2) 0.018(2) -0.008(2)
B1 0.047(3) 0.051(3) 0.033(3) 0.000(2) 0.006(2) -0.001(3)
Ir1 0.03212(11) 0.03648(11) 0.03527(11) -0.00078(7) 0.01102(7) -0.00061(8)
N1 0.046(2) 0.042(2) 0.0343(19) 0.0022(16) 0.0092(17) 0.0003(18)
N2 0.041(2) 0.035(2) 0.0362(18) 0.0011(16) 0.0092(15) 0.0033(17)
N5 0.043(2) 0.056(3) 0.040(2) -0.0081(18) 0.0145(18) -0.0050(19)
N6 0.040(2) 0.046(2) 0.035(2) -0.0063(17) 0.0125(17) -0.0051(18)

loop_
_atom_type_symbol
_atom_type_description
_atom_type_scat_dispersion_real
_atom_type_scat_dispersion_imag
_atom_type_scat_source
C C 0.0033 0.0016 'International Tables Vol C Tables 4.2.6.8 and 6.1.1.4'
H H 0.0000 0.0000 'International Tables Vol C Tables 4.2.6.8 and 6.1.1.4'
B B 0.0013 0.0007 'International Tables Vol C Tables 4.2.6.8 and 6.1.1.4'
Ir Ir -1.4442 7.9887 'International Tables Vol C Tables 4.2.6.8 and 6.1.1.4'
N N 0.0061 0.0033 'International Tables Vol C Tables 4.2.6.8 and 6.1.1.4'
O O 0.0106 0.0060 'International Tables Vol C Tables 4.2.6.8 and 6.1.1.4'

loop_
_geom_angle_atom_site_label_1
_geom_angle_atom_site_label_2
_geom_angle_atom_site_label_3
_geom_angle
_geom_angle_site_symmetry_1
_geom_angle_site_symmetry_3
_geom_angle_publ_flag
N3 C6 C7 107.8(5) . . ?
N3 C6 C9 122.5(5) . . ?
C7 C6 C9 129.7(5) . . ?
C6 C7 C8 107.3(5) . . ?
N4 C8 C7 108.6(5) . . ?
N4 C8 C10 124.0(5) . . ?
C7 C8 C10 127.4(5) . . ?
C21 C16 O2 114.8(5) . . ?
C21 C16 C17 120.5(5) . . ?
O2 C16 C17 124.7(6) . . ?
C18 C17 C16 118.8(5) . . ?
C19 C18 C17 120.9(5) . . ?
C18 C19 C20 119.3(4) . . ?
C18 C19 N7 122.6(4) . . ?
C20 C19 N7 118.1(4) . . ?
C21 C20 C19 121.1(5) . . ?
C20 C21 C16 119.3(5) . . ?
N7 C22 C24 121.4(4) . . ?
N7 C22 C23 122.5(4) . . ?
C24 C22 C23 116.1(4) . . ?
C25 C24 C22 120.4(5) . . ?
C25 C24 C26 119.4(5) . . ?
C22 C24 C26 120.1(4) . . ?
O1 C26 C24 110.2(4) . . ?
O1 C26 C27 110.0(4) . . ?
C24 C26 C27 110.8(4) . . ?
C32 C27 C28 121.1(5) . . ?
C32 C27 C26 123.7(5) . . ?
C28 C27 C26 115.0(4) . . ?
C29 C28 C27 117.1(5) . . ?
C29 C28 Ir1 132.1(4) . . ?
C27 C28 Ir1 110.3(3) . . ?
C28 C29 C30 121.3(5) . . ?
C31 C30 C29 120.4(5) . . ?
C30 C31 C32 119.2(5) . . ?
C31 C32 C27 120.7(5) . . ?
O3 C34 C35 106.5(7) . . ?
C6 N3 N4 108.8(4) . . ?
C6 N3 B1 130.6(4) . . ?
N4 N3 B1 120.5(4) . . ?
C8 N4 N3 107.6(4) . . ?
C8 N4 Ir1 135.7(4) . . ?
N3 N4 Ir1 116.7(3) . . ?
C22 N7 C19 115.4(4) . . ?
C22 N7 Ir1 126.9(3) . . ?
C19 N7 Ir1 117.7(3) . . ?
C26 O1 Ir1 107.0(3) . . ?
C33 O2 C16 116.9(6) . . ?
C2 C1 N1 107.9(4) . . ?
C2 C1 C4 130.2(5) . . ?
N1 C1 C4 121.9(4) . . ?
C1 C2 C3 107.4(5) . . ?
N2 C3 C2 108.5(4) . . ?
N2 C3 C5 124.7(4) . . ?
C2 C3 C5 126.7(5) . . ?
N5 C11 C12 107.8(5) . . ?
N5 C11 C14 121.7(6) . . ?
C12 C11 C14 130.4(5) . . ?
C11 C12 C13 107.0(4) . . ?
N6 C13 C12 108.4(5) . . ?
N6 C13 C15 123.3(4) . . ?
C12 C13 C15 128.3(5) . . ?
N1 B1 N5 110.0(4) . . ?
N1 B1 N3 108.2(4) . . ?
N5 B1 N3 109.6(4) . . ?
C28 Ir1 O1 82.18(16) . . ?
C28 Ir1 N4 91.68(19) . . ?
O1 Ir1 N4 91.29(14) . . ?
C28 Ir1 N7 90.01(18) . . ?
O1 Ir1 N7 86.96(13) . . ?
N4 Ir1 N7 177.37(14) . . ?
C28 Ir1 N2 98.71(17) . . ?
O1 Ir1 N2 177.31(13) . . ?
N4 Ir1 N2 86.15(15) . . ?
N7 Ir1 N2 95.57(14) . . ?
C28 Ir1 N6 170.71(16) . . ?
O1 Ir1 N6 88.76(14) . . ?
N4 Ir1 N6 86.44(15) . . ?
N7 Ir1 N6 91.57(15) . . ?
N2 Ir1 N6 90.25(15) . . ?
C1 N1 N2 109.3(4) . . ?
C1 N1 B1 129.3(4) . . ?
N2 N1 B1 120.8(4) . . ?
C3 N2 N1 106.8(4) . . ?
C3 N2 Ir1 137.6(3) . . ?
N1 N2 Ir1 115.5(3) . . ?
C11 N5 N6 109.2(4) . . ?
C11 N5 B1 133.2(4) . . ?
N6 N5 B1 117.6(4) . . ?
C13 N6 N5 107.5(4) . . ?
C13 N6 Ir1 135.2(3) . . ?
N5 N6 Ir1 117.3(3) . . ?

loop_
_geom_bond_atom_site_label_1
_geom_bond_atom_site_label_2
_geom_bond_distance
_geom_bond_site_symmetry_2
_geom_bond_publ_flag
C4 C1 1.509(7) . ?
C5 C3 1.490(6) . ?
C6 N3 1.352(6) . ?
C6 C7 1.364(8) . ?
C6 C9 1.508(7) . ?
C7 C8 1.399(7) . ?
C8 N4 1.330(6) . ?
C8 C10 1.487(8) . ?
C14 C11 1.499(8) . ?
C15 C13 1.475(7) . ?
C16 C21 1.376(8) . ?
C16 O2 1.379(7) . ?
C16 C17 1.398(8) . ?
C17 C18 1.392(7) . ?
C18 C19 1.358(6) . ?
C19 C20 1.394(7) . ?
C19 N7 1.450(6) . ?
C20 C21 1.368(7) . ?
C22 N7 1.312(6) . ?
C22 C24 1.476(7) . ?
C22 C23 1.515(7) . ?
C24 C25 1.329(7) . ?
C24 C26 1.492(7) . ?
C26 O1 1.420(6) . ?
C26 C27 1.514(7) . ?
C27 C32 1.384(7) . ?
C27 C28 1.405(7) . ?
C28 C29 1.390(7) . ?
C28 Ir1 2.025(5) . ?
C29 C30 1.393(7) . ?
C30 C31 1.375(8) . ?
C31 C32 1.377(8) . ?
C33 O2 1.356(9) . ?
C34 O3 1.456(9) . ?
C34 C35 1.489(10) . ?
N3 N4 1.388(5) . ?
N3 B1 1.542(7) . ?
N4 Ir1 2.063(4) . ?
N7 Ir1 2.080(4) . ?
O1 Ir1 2.030(4) . ?
C1 C2 1.349(7) . ?
C1 N1 1.352(6) . ?
C2 C3 1.399(7) . ?
C3 N2 1.338(6) . ?
C11 N5 1.348(6) . ?
C11 C12 1.362(8) . ?
C12 C13 1.394(7) . ?
C13 N6 1.339(6) . ?
B1 N1 1.537(6) . ?
B1 N5 1.538(7) . ?
Ir1 N2 2.095(4) . ?
Ir1 N6 2.192(4) . ?
N1 N2 1.380(5) . ?
N5 N6 1.371(5) . ?
